data_7028376
loop_
_publ_author_name
'Jiao, Cheng-Qi'
'Zhang, Ji-Cai'
'Zhao, Yan'
'Sun, Zhen-Gang'
'Zhu, Yan-Yu'
'Dai, Lu-Lu'
'Shi, Shao-Ping'
'Zhou, Wei'

_publ_section_title
;
 Lanthanide(III) oxalatophosphonates: syntheses, crystal structures and
 luminescence properties.
;
_journal_issue 4
_journal_name_full 'Dalton transactions (Cambridge, England : 2003)'
_journal_page_first 1542
_journal_page_last 1549
_journal_paper_doi 10.1039/c3dt51618k
_journal_volume 43
_journal_year 2014
_chemical_formula_sum 'C6 H16 N Nd O13 P2'
_chemical_formula_weight 516.38
_chemical_name_systematic
; 
 ? 
;
_space_group_IT_number 14
_symmetry_cell_setting monoclinic
_symmetry_space_group_name_Hall '-P 2ybc'
_symmetry_space_group_name_H-M 'P 1 21/c 1'
_atom_sites_solution_hydrogens geom
_atom_sites_solution_primary direct
_atom_sites_solution_secondary difmap
_audit_creation_method SHELXL-97
_cell_angle_alpha 90.00
_cell_angle_beta 113.574(2)
_cell_angle_gamma 90.00
_cell_formula_units_Z 4
_cell_length_a 12.8190(16)
_cell_length_b 9.0047(12)
_cell_length_c 14.5674(19)
_cell_measurement_reflns_used 1151
_cell_measurement_temperature 295(2)
_cell_measurement_theta_max 21.09
_cell_measurement_theta_min 2.85
_cell_volume 1541.2(3)
_computing_cell_refinement 'Bruker SMART'
_computing_data_collection 'Bruker SMART'
_computing_data_reduction 'Bruker SHELXTL'
_computing_molecular_graphics 'Bruker SHELXTL'
_computing_publication_material 'Bruker SHELXTL'
_computing_structure_refinement 'SHELXL-97 (Sheldrick, 1997)'
_computing_structure_solution 'SHELXS-97 (Sheldrick, 1990)'
_diffrn_ambient_temperature 295(2)
_diffrn_measured_fraction_theta_full 0.987
_diffrn_measured_fraction_theta_max 0.987
_diffrn_measurement_device_type 'Smart Apex II CCD'
_diffrn_measurement_method 'omega scans'
_diffrn_radiation_monochromator graphite
_diffrn_radiation_source 'fine-focus sealed tube'
_diffrn_radiation_type MoK\a
_diffrn_radiation_wavelength 0.71073
_diffrn_reflns_av_R_equivalents 0.0631
_diffrn_reflns_av_unetI/netI 0.0844
_diffrn_reflns_limit_h_max 15
_diffrn_reflns_limit_h_min -15
_diffrn_reflns_limit_k_max 11
_diffrn_reflns_limit_k_min -9
_diffrn_reflns_limit_l_max 18
_diffrn_reflns_limit_l_min -11
_diffrn_reflns_number 8443
_diffrn_reflns_theta_full 26.50
_diffrn_reflns_theta_max 26.50
_diffrn_reflns_theta_min 2.73
_diffrn_standards_decay_% 0
_diffrn_standards_interval_count 0
_diffrn_standards_interval_time 0
_diffrn_standards_number 0
_exptl_absorpt_coefficient_mu 3.644
_exptl_absorpt_correction_T_max 0.8388
_exptl_absorpt_correction_T_min 0.4615
_exptl_absorpt_correction_type empirical
_exptl_absorpt_process_details sadabs
_exptl_crystal_colour purple
_exptl_crystal_density_diffrn 2.225
_exptl_crystal_density_method 'not measured'
_exptl_crystal_description needle
_exptl_crystal_F_000 1012
_exptl_crystal_size_max 0.25
_exptl_crystal_size_mid 0.07
_exptl_crystal_size_min 0.05
_refine_diff_density_max 0.738
_refine_diff_density_min -0.757
_refine_diff_density_rms 0.185
_refine_ls_extinction_method none
_refine_ls_goodness_of_fit_ref 1.012
_refine_ls_hydrogen_treatment mixed
_refine_ls_matrix_type full
_refine_ls_number_parameters 208
_refine_ls_number_reflns 3156
_refine_ls_number_restraints 0
_refine_ls_restrained_S_all 1.012
_refine_ls_R_factor_all 0.0854
_refine_ls_R_factor_gt 0.0395
_refine_ls_shift/su_max 0.039
_refine_ls_shift/su_mean 0.007
_refine_ls_structure_factor_coef Fsqd
_refine_ls_weighting_details 'calc w=1/[\s^2^(Fo^2^)+(0.0201P)^2^+0.0000P] where P=(Fo^2^+2Fc^2^)/3'
_refine_ls_weighting_scheme calc
_refine_ls_wR_factor_gt 0.0639
_refine_ls_wR_factor_ref 0.0767
_reflns_number_gt 1909
_reflns_number_total 3156
_reflns_threshold_expression >2sigma(I)
_cod_data_source_file c3dt51618k.txt
_cod_data_source_block szg86
_cod_depositor_comments
;
The following automatic conversions were performed:

'_symmetry_cell_setting' value 'Monoclinic' changed to 'monoclinic'
according to
/usr/data/users/saulius/automatic-downloads/current/RSC/lib/dictionaries/cif_core.dic
dictionary named 'cif_core.dic' version 2.4.2 from 2011-04-26.

Automatic conversion script
Id: cif_fix_values 2281 2013-09-26 08:29:07Z andrius 
;
_cod_original_sg_symbol_H-M 'P2(1)/c  '
_cod_database_code 7028376

loop_
_symmetry_equiv_pos_as_xyz
'x, y, z'
'-x, y+1/2, -z+1/2'
'-x, -y, -z'
'x, -y-1/2, z-1/2'

loop_
_atom_site_label
_atom_site_type_symbol
_atom_site_fract_x
_atom_site_fract_y
_atom_site_fract_z
_atom_site_U_iso_or_equiv
_atom_site_adp_type
_atom_site_occupancy
_atom_site_symmetry_multiplicity
_atom_site_calc_flag
_atom_site_refinement_flags
Nd1 Nd 1.09184(3) 0.24685(4) 0.16817(3) 0.01653(11) Uani 1 1 d .
P1 P 0.82563(15) 0.39225(19) 0.18936(15) 0.0190(4) Uani 1 1 d .
P2 P 0.61558(16) -0.1027(2) 0.28294(19) 0.0289(5) Uani 1 1 d .
O1 O 0.8328(4) 0.5550(5) 0.2109(4) 0.0276(13) Uani 1 1 d .
O2 O 0.9320(3) 0.3097(5) 0.2035(4) 0.0222(12) Uani 1 1 d .
O3 O 0.7323(4) 0.3711(5) 0.0781(4) 0.0227(12) Uani 1 1 d .
O4 O 0.7216(4) -0.1938(5) 0.3139(4) 0.0266(13) Uani 1 1 d .
O5 O 0.5368(4) -0.1354(5) 0.1700(5) 0.0483(18) Uani 1 1 d .
H5A H 0.5503 -0.2221 0.1545 0.073 Uiso 1 1 d R
O6 O 0.5513(4) -0.1132(5) 0.3486(5) 0.0417(16) Uani 1 1 d .
O7 O 1.0464(4) -0.0400(5) -0.0942(4) 0.0210(11) Uani 1 1 d .
O8 O 1.1352(4) 0.0783(5) 0.0514(4) 0.0234(12) Uani 1 1 d .
O9 O 0.9128(4) 0.4850(5) -0.1268(4) 0.0261(13) Uani 1 1 d .
O10 O 0.9655(4) 0.3126(5) -0.0075(4) 0.0298(13) Uani 1 1 d .
O11 O 1.1747(3) 0.3928(5) 0.3249(4) 0.0244(12) Uani 1 1 d .
H11A H 1.1217 0.4366 0.3353 0.037 Uiso 1 1 d R
H11B H 1.2100 0.3350 0.3736 0.037 Uiso 1 1 d R
O1W O 0.3283(4) 0.3375(6) 0.5079(4) 0.0519(17) Uani 1 1 d .
H1WA H 0.2957 0.3988 0.5322 0.078 Uiso 1 1 d R
H1WB H 0.3404 0.2565 0.5405 0.078 Uiso 1 1 d R
O2W O 0.5545(4) 0.6124(5) 0.0936(5) 0.0511(18) Uani 1 1 d .
H2WC H 0.5038 0.5468 0.0848 0.061 Uiso 1 1 d R
N1 N 0.7114(5) 0.1526(5) 0.2257(5) 0.0217(15) Uani 1 1 d .
H1A H 0.7708 0.0904 0.2351 0.026 Uiso 1 1 d R
C1 C 0.7593(5) 0.3038(6) 0.2641(6) 0.0205(17) Uani 1 1 d .
H1B H 0.8146 0.2944 0.3317 0.025 Uiso 1 1 d R
H1C H 0.6990 0.3662 0.2651 0.025 Uiso 1 1 d R
C2 C 0.6498(6) 0.0950(7) 0.2865(7) 0.034(2) Uani 1 1 d .
H2A H 0.5796 0.1490 0.2664 0.041 Uiso 1 1 d R
H2B H 0.6944 0.1205 0.3551 0.041 Uiso 1 1 d R
C3 C 0.6360(6) 0.1560(8) 0.1139(6) 0.029(2) Uani 1 1 d .
H3A H 0.6102 0.0572 0.0915 0.034 Uiso 1 1 d R
H3B H 0.5702 0.2161 0.1030 0.034 Uiso 1 1 d R
C4 C 0.6973(6) 0.2165(7) 0.0541(6) 0.0292(19) Uani 1 1 d .
H4B H 0.7634 0.1568 0.0659 0.035 Uiso 1 1 d R
H4A H 0.6486 0.2093 -0.0157 0.035 Uiso 1 1 d R
C5 C 1.0524(5) 0.0123(7) -0.0129(6) 0.0188(17) Uani 1 1 d .
C6 C 0.9648(6) 0.4410(7) -0.0389(6) 0.0229(18) Uani 1 1 d .
H2WB H 0.6118 0.5588 0.0999 0.027 Uiso 1 1 d R

loop_
_atom_site_aniso_label
_atom_site_aniso_U_11
_atom_site_aniso_U_22
_atom_site_aniso_U_33
_atom_site_aniso_U_23
_atom_site_aniso_U_13
_atom_site_aniso_U_12
Nd1 0.01789(17) 0.01257(16) 0.01830(19) -0.0002(2) 0.00635(14) -0.00052(19)
P1 0.0187(10) 0.0159(9) 0.0205(12) -0.0009(9) 0.0058(9) -0.0011(7)
P2 0.0216(10) 0.0234(10) 0.0452(16) 0.0099(11) 0.0170(11) 0.0021(8)
O1 0.042(3) 0.015(2) 0.027(3) -0.003(2) 0.015(3) 0.000(2)
O2 0.018(2) 0.022(2) 0.027(3) -0.003(2) 0.010(2) -0.0022(19)
O3 0.028(3) 0.017(2) 0.019(3) 0.000(2) 0.005(2) -0.003(2)
O4 0.025(3) 0.022(2) 0.035(3) 0.005(2) 0.014(3) -0.001(2)
O5 0.039(3) 0.031(3) 0.050(4) 0.009(3) -0.008(3) 0.001(3)
O6 0.039(3) 0.029(3) 0.073(5) 0.012(3) 0.040(3) 0.003(2)
O7 0.028(3) 0.020(3) 0.020(3) -0.007(2) 0.015(3) -0.005(2)
O8 0.020(3) 0.029(3) 0.021(3) -0.008(2) 0.009(2) -0.005(2)
O9 0.030(3) 0.018(3) 0.019(3) 0.003(2) -0.003(3) -0.002(2)
O10 0.041(3) 0.015(2) 0.024(3) 0.006(2) 0.003(3) -0.005(2)
O11 0.027(3) 0.022(3) 0.024(3) 0.002(2) 0.010(3) 0.006(2)
O1W 0.043(4) 0.070(4) 0.046(4) 0.019(3) 0.020(4) 0.016(3)
O2W 0.050(4) 0.034(3) 0.074(5) -0.005(3) 0.030(4) 0.006(3)
N1 0.024(3) 0.014(3) 0.030(4) 0.001(3) 0.015(3) 0.005(2)
C1 0.018(4) 0.014(3) 0.028(5) -0.004(3) 0.009(4) 0.001(3)
C2 0.036(5) 0.029(4) 0.048(6) 0.007(4) 0.029(5) 0.005(3)
C3 0.020(4) 0.029(4) 0.032(5) -0.005(4) 0.005(4) -0.001(3)
C4 0.031(4) 0.030(5) 0.022(4) -0.003(4) 0.007(4) -0.002(3)
C5 0.023(4) 0.010(3) 0.027(5) 0.006(3) 0.014(4) 0.004(3)
C6 0.022(4) 0.020(4) 0.023(5) 0.004(4) 0.005(4) 0.002(3)

loop_
_atom_type_symbol
_atom_type_description
_atom_type_scat_dispersion_real
_atom_type_scat_dispersion_imag
_atom_type_scat_source
C C 0.0033 0.0016 'International Tables Vol C Tables 4.2.6.8 and 6.1.1.4'
H H 0.0000 0.0000 'International Tables Vol C Tables 4.2.6.8 and 6.1.1.4'
N N 0.0061 0.0033 'International Tables Vol C Tables 4.2.6.8 and 6.1.1.4'
O O 0.0106 0.0060 'International Tables Vol C Tables 4.2.6.8 and 6.1.1.4'
P P 0.1023 0.0942 'International Tables Vol C Tables 4.2.6.8 and 6.1.1.4'
Nd Nd -0.1943 3.0179 'International Tables Vol C Tables 4.2.6.8 and 6.1.1.4'

loop_
_geom_angle_atom_site_label_1
_geom_angle_atom_site_label_2
_geom_angle_atom_site_label_3
_geom_angle
_geom_angle_site_symmetry_1
_geom_angle_site_symmetry_3
O4 Nd1 O2 147.84(15) 2_755 .
O4 Nd1 O1 89.38(16) 2_755 2_745
O2 Nd1 O1 98.20(16) . 2_745
O4 Nd1 O11 74.65(16) 2_755 .
O2 Nd1 O11 76.27(15) . .
O1 Nd1 O11 78.78(16) 2_745 .
O4 Nd1 O9 74.44(15) 2_755 3_765
O2 Nd1 O9 83.19(16) . 3_765
O1 Nd1 O9 148.09(16) 2_745 3_765
O11 Nd1 O9 70.56(15) . 3_765
O4 Nd1 O10 105.89(17) 2_755 .
O2 Nd1 O10 84.43(17) . .
O1 Nd1 O10 146.90(15) 2_745 .
O11 Nd1 O10 133.16(15) . .
O9 Nd1 O10 64.99(15) 3_765 .
O4 Nd1 O7 136.79(15) 2_755 3_755
O2 Nd1 O7 75.30(14) . 3_755
O1 Nd1 O7 77.64(15) 2_745 3_755
O11 Nd1 O7 139.68(16) . 3_755
O9 Nd1 O7 132.53(15) 3_765 3_755
O10 Nd1 O7 71.12(15) . 3_755
O4 Nd1 O8 73.86(15) 2_755 .
O2 Nd1 O8 137.58(14) . .
O1 Nd1 O8 85.86(16) 2_745 .
O11 Nd1 O8 144.95(14) . .
O9 Nd1 O8 114.54(16) 3_765 .
O10 Nd1 O8 71.10(16) . .
O7 Nd1 O8 64.33(14) 3_755 .
O2 P1 O1 118.9(3) . .
O2 P1 O3 110.7(3) . .
O1 P1 O3 106.8(3) . .
O2 P1 C1 108.7(3) . .
O1 P1 C1 108.0(3) . .
O3 P1 C1 102.5(3) . .
O4 P2 O6 116.1(3) . .
O4 P2 O5 109.8(3) . .
O6 P2 O5 111.7(3) . .
O4 P2 C2 110.3(3) . .
O6 P2 C2 103.3(3) . .
O5 P2 C2 104.9(3) . .
P1 O1 Nd1 147.2(3) . 2_755
P1 O2 Nd1 155.4(3) . .
C4 O3 P1 113.0(4) . .
P2 O4 Nd1 156.4(3) . 2_745
P2 O5 H5A 109.6 . .
C5 O7 Nd1 117.0(4) . 3_755
C5 O8 Nd1 116.4(4) . .
C6 O9 Nd1 120.6(4) . 3_765
C6 O10 Nd1 120.3(4) . .
Nd1 O11 H11A 109.4 . .
Nd1 O11 H11B 109.4 . .
H11A O11 H11B 109.5 . .
H1WA O1W H1WB 109.6 . .
H2WC O2W H2WB 101.3 . .
C2 N1 C1 109.0(6) . .
C2 N1 C3 112.3(5) . .
C1 N1 C3 111.6(5) . .
C2 N1 H1A 107.8 . .
C1 N1 H1A 107.9 . .
C3 N1 H1A 108.0 . .
N1 C1 P1 113.2(5) . .
N1 C1 H1B 108.9 . .
P1 C1 H1B 108.9 . .
N1 C1 H1C 108.9 . .
P1 C1 H1C 109.0 . .
H1B C1 H1C 107.8 . .
N1 C2 P2 119.9(5) . .
N1 C2 H2A 107.3 . .
P2 C2 H2A 107.4 . .
N1 C2 H2B 107.4 . .
P2 C2 H2B 107.4 . .
H2A C2 H2B 106.9 . .
C4 C3 N1 111.9(5) . .
C4 C3 H3A 109.2 . .
N1 C3 H3A 109.3 . .
C4 C3 H3B 109.2 . .
N1 C3 H3B 109.2 . .
H3A C3 H3B 107.9 . .
O3 C4 C3 113.1(6) . .
O3 C4 H4B 109.0 . .
C3 C4 H4B 109.0 . .
O3 C4 H4A 109.0 . .
C3 C4 H4A 108.9 . .
H4B C4 H4A 107.8 . .
O7 C5 O8 127.0(6) . .
O7 C5 C5 116.5(8) . 3_755
O8 C5 C5 116.4(9) . 3_755
O10 C6 O9 126.5(6) . .
O10 C6 C6 116.9(8) . 3_765
O9 C6 C6 116.6(7) . 3_765

loop_
_geom_bond_atom_site_label_1
_geom_bond_atom_site_label_2
_geom_bond_distance
_geom_bond_site_symmetry_2
Nd1 O4 2.361(4) 2_755
Nd1 O2 2.373(4) .
Nd1 O1 2.379(5) 2_745
Nd1 O11 2.476(5) .
Nd1 O9 2.484(4) 3_765
Nd1 O10 2.492(5) .
Nd1 O7 2.499(4) 3_755
Nd1 O8 2.502(5) .
P1 O2 1.493(4) .
P1 O1 1.494(4) .
P1 O3 1.595(5) .
P1 C1 1.811(7) .
P2 O4 1.494(5) .
P2 O6 1.495(6) .
P2 O5 1.576(6) .
P2 C2 1.830(7) .
O1 Nd1 2.379(5) 2_755
O3 C4 1.462(7) .
O4 Nd1 2.361(4) 2_745
O5 H5A 0.8500 .
O7 C5 1.248(9) .
O7 Nd1 2.499(4) 3_755
O8 C5 1.250(8) .
O9 C6 1.249(8) .
O9 Nd1 2.484(4) 3_765
O10 C6 1.242(7) .
O11 H11A 0.8500 .
O11 H11B 0.8500 .
O1W H1WA 0.8500 .
O1W H1WB 0.8500 .
O2W H2WC 0.8500 .
O2W H2WB 0.8527 .
N1 C2 1.496(9) .
N1 C1 1.507(7) .
N1 C3 1.525(9) .
N1 H1A 0.9100 .
C1 H1B 0.9600 .
C1 H1C 0.9600 .
C2 H2A 0.9600 .
C2 H2B 0.9600 .
C3 C4 1.490(10) .
C3 H3A 0.9599 .
C3 H3B 0.9600 .
C4 H4B 0.9599 .
C4 H4A 0.9600 .
C5 C5 1.548(13) 3_755
C6 C6 1.552(13) 3_765
